data_4087164
loop_
_publ_author_name
'Anker, Mathew D.'
'Colebatch, Annie L.'
'Iversen, Kalon J.'
'Wilson, David J. D.'
'Dutton, Jason L.'
'Garc\'ia, Luc\'ia'
'Hill, Michael S.'
'Liptrot, David J.'
'Mahon, Mary F.'

_publ_section_title
;
 Alane-Centered Ring Expansion of N-Heterocyclic Carbenes
;
_journal_issue 6
_journal_name_full Organometallics
_journal_page_first 1173
_journal_paper_doi 10.1021/acs.organomet.7b00056
_journal_volume 36
_journal_year 2017
_chemical_formula_moiety 'C44 H55 Al N4'
_chemical_formula_sum 'C44 H55 Al N4'
_chemical_formula_weight 666.90
_chemical_name_systematic
;
 ?
;
_space_group_crystal_system monoclinic
_space_group_IT_number 14
_space_group_name_Hall '-P 2ybc'
_space_group_name_H-M_alt 'P 1 21/c 1'
_symmetry_space_group_name_Hall '-P 2ybc'
_symmetry_space_group_name_H-M 'P 1 21/c 1'
_atom_sites_solution_hydrogens geom
_atom_sites_solution_primary direct
_audit_creation_date 2017-01-23
_audit_creation_method
;
Olex2 1.2
(compiled 2017.01.04 svn.r3372 for OlexSys, GUI svn.r5292)
;
_cell_angle_alpha 90
_cell_angle_beta 103.9254(10)
_cell_angle_gamma 90
_cell_formula_units_Z 4
_cell_length_a 10.11890(9)
_cell_length_b 21.49866(17)
_cell_length_c 18.65685(19)
_cell_measurement_reflns_used 15932
_cell_measurement_temperature 150.00(10)
_cell_measurement_theta_max 71.7720
_cell_measurement_theta_min 4.7720
_cell_volume 3939.38(6)
_computing_cell_refinement
;
CrysAlisPro, Agilent Technologies,
Version 1.171.37.35 (release 13-08-2014 CrysAlis171 .NET)
(compiled Aug 13 2014,18:06:01)
;
_computing_data_collection
;
CrysAlisPro, Agilent Technologies,
Version 1.171.37.35 (release 13-08-2014 CrysAlis171 .NET)
(compiled Aug 13 2014,18:06:01)
;
_computing_data_reduction
;
CrysAlisPro, Agilent Technologies,
Version 1.171.37.35 (release 13-08-2014 CrysAlis171 .NET)
(compiled Aug 13 2014,18:06:01)
;
_computing_molecular_graphics 'Olex2 (Dolomanov et al., 2009)'
_computing_publication_material 'Olex2 (Dolomanov et al., 2009)'
_computing_structure_refinement 'ShelXL (Sheldrick, 2015)'
_computing_structure_solution 'ShelXS (Sheldrick, 2008)'
_diffrn_ambient_temperature 150.00(10)
_diffrn_detector_area_resol_mean 8.1150
_diffrn_detector_type EosS2
_diffrn_measured_fraction_theta_full 1.000
_diffrn_measured_fraction_theta_max 0.991
_diffrn_measurement_device 'four-circle diffractometer'
_diffrn_measurement_device_type 'SuperNova, Dual, Cu at zero, EosS2'
_diffrn_measurement_method '\w scans'
_diffrn_radiation_type CuK\a
_diffrn_radiation_wavelength 1.54184
_diffrn_reflns_av_R_equivalents 0.0358
_diffrn_reflns_av_unetI/netI 0.0268
_diffrn_reflns_Laue_measured_fraction_full 1.000
_diffrn_reflns_Laue_measured_fraction_max 0.991
_diffrn_reflns_limit_h_max 12
_diffrn_reflns_limit_h_min -10
_diffrn_reflns_limit_k_max 26
_diffrn_reflns_limit_k_min -25
_diffrn_reflns_limit_l_max 22
_diffrn_reflns_limit_l_min -20
_diffrn_reflns_number 26825
_diffrn_reflns_point_group_measured_fraction_full 1.000
_diffrn_reflns_point_group_measured_fraction_max 0.991
_diffrn_reflns_theta_full 67.684
_diffrn_reflns_theta_max 71.917
_diffrn_reflns_theta_min 4.113
_exptl_absorpt_coefficient_mu 0.701
_exptl_absorpt_correction_T_max 0.977
_exptl_absorpt_correction_T_min 0.946
_exptl_absorpt_correction_type gaussian
_exptl_absorpt_process_details
;
CrysAlisPro, Agilent Technologies,
Version 1.171.37.35 (release 13-08-2014 CrysAlis171 .NET)
(compiled Aug 13 2014,18:06:01)
Numerical absorption correction based on gaussian integration over
            a multifaceted crystal model
Empirical absorption correction using spherical harmonics,
 implemented in SCALE3 ABSPACK scaling algorithm.
;
_exptl_crystal_colour red
_exptl_crystal_colour_primary red
_exptl_crystal_density_diffrn 1.124
_exptl_crystal_description block
_exptl_crystal_F_000 1440
_exptl_crystal_size_max 0.4349
_exptl_crystal_size_mid 0.1849
_exptl_crystal_size_min 0.1571
_refine_diff_density_max 0.311
_refine_diff_density_min -0.323
_refine_diff_density_rms 0.048
_refine_ls_extinction_method none
_refine_ls_goodness_of_fit_ref 1.020
_refine_ls_hydrogen_treatment constr
_refine_ls_matrix_type full
_refine_ls_number_parameters 452
_refine_ls_number_reflns 7666
_refine_ls_number_restraints 0
_refine_ls_restrained_S_all 1.020
_refine_ls_R_factor_all 0.0524
_refine_ls_R_factor_gt 0.0478
_refine_ls_shift/su_max 0.001
_refine_ls_shift/su_mean 0.000
_refine_ls_structure_factor_coef Fsqd
_refine_ls_weighting_details 'w=1/[\s^2^(Fo^2^)+(0.0897P)^2^+0.7348P] where P=(Fo^2^+2Fc^2^)/3'
_refine_ls_weighting_scheme calc
_refine_ls_wR_factor_gt 0.1300
_refine_ls_wR_factor_ref 0.1354
_reflns_Friedel_coverage 0.000
_reflns_number_gt 6838
_reflns_number_total 7666
_reflns_threshold_expression 'I > 2\s(I)'
_cod_data_source_file om7b00056_si_003.cif
_cod_data_source_block s14msh21
_cod_depositor_comments 'Adding full bibliography for 4087164--4087165.cif.'
_cod_database_code 4087164
_shelx_shelxl_version_number 2014/7
_shelx_space_group_comment
;
The symmetry employed for this shelxl refinement is uniquely defined
by the following loop, which should always be used as a source of
symmetry information in preference to the above space-group names.
They are only intended as comments.
;
_olex2_refinement_description
;
1. Fixed Uiso
 At 1.2 times of:
  All C(H) groups, All C(H,H) groups
 At 1.5 times of:
  All C(H,H,H) groups
2.a Ternary CH refined with riding coordinates:
 C12(H12), C15(H15), C24(H24), C27(H27)
2.b Secondary CH2 refined with riding coordinates:
 C30(H30A,H30B)
2.c Aromatic/amide H refined with riding coordinates:
 C3(H3), C8(H8), C9(H9), C10(H10), C20(H20), C21(H21), C22(H22), C31(H31),
 C32(H32), C34(H34), C35(H35), C36(H36), C37(H37), C38(H38), C40(H40), C41(H41),
  C42(H42), C43(H43), C44(H44)
2.d Idealised Me refined as rotating group:
 C1(H1A,H1B,H1C), C5(H5A,H5B,H5C), C13(H13A,H13B,H13C), C14(H14A,H14B,H14C),
 C16(H16A,H16B,H16C), C17(H17A,H17B,H17C), C25(H25A,H25B,H25C), C26(H26A,H26B,
 H26C), C28(H28A,H28B,H28C), C29(H29A,H29B,H29C)
;
_olex2_submission_special_instructions 'No special instructions were received'

loop_
_space_group_symop_operation_xyz
'x, y, z'
'-x, y+1/2, -z+1/2'
'-x, -y, -z'
'x, -y-1/2, z-1/2'

loop_
_atom_site_label
_atom_site_type_symbol
_atom_site_fract_x
_atom_site_fract_y
_atom_site_fract_z
_atom_site_U_iso_or_equiv
_atom_site_adp_type
_atom_site_occupancy
_atom_site_site_symmetry_order
_atom_site_calc_flag
_atom_site_refinement_flags_posn
Al1 Al 0.29036(4) 0.25371(2) 0.94138(2) 0.02167(11) Uani 1 1 d .
N1 N 0.39595(11) 0.32743(5) 0.94943(6) 0.0237(2) Uani 1 1 d .
N2 N 0.36291(11) 0.21548(5) 0.86765(6) 0.0242(2) Uani 1 1 d .
N3 N 0.19900(12) 0.16837(5) 1.03566(7) 0.0305(3) Uani 1 1 d .
N4 N 0.10314(11) 0.26520(5) 0.91414(6) 0.0263(2) Uani 1 1 d .
C1 C 0.50960(16) 0.41221(7) 0.89797(9) 0.0357(3) Uani 1 1 d .
H1A H 0.4377 0.4415 0.8749 0.054 Uiso 1 1 calc GR
H1B H 0.5819 0.4129 0.8712 0.054 Uiso 1 1 calc GR
H1C H 0.5473 0.4243 0.9495 0.054 Uiso 1 1 calc GR
C2 C 0.45104(13) 0.34758(6) 0.89534(8) 0.0264(3) Uani 1 1 d .
C3 C 0.45501(14) 0.31134(6) 0.83406(8) 0.0289(3) Uani 1 1 d .
H3 H 0.4845 0.3317 0.7955 0.035 Uiso 1 1 calc R
C4 C 0.42066(14) 0.24832(6) 0.82248(8) 0.0280(3) Uani 1 1 d .
C5 C 0.4502(2) 0.21873(8) 0.75505(10) 0.0462(4) Uani 1 1 d .
H5A H 0.4567 0.1735 0.7618 0.069 Uiso 1 1 calc GR
H5B H 0.5365 0.2348 0.7476 0.069 Uiso 1 1 calc GR
H5C H 0.3766 0.2286 0.7118 0.069 Uiso 1 1 calc GR
C6 C 0.41962(13) 0.36225(6) 1.01805(7) 0.0255(3) Uani 1 1 d .
C7 C 0.53722(14) 0.34900(6) 1.07312(8) 0.0284(3) Uani 1 1 d .
C8 C 0.55836(16) 0.38145(6) 1.13944(8) 0.0332(3) Uani 1 1 d .
H8 H 0.6384 0.3738 1.1771 0.040 Uiso 1 1 calc R
C9 C 0.46441(17) 0.42481(7) 1.15151(9) 0.0365(3) Uani 1 1 d .
H9 H 0.4795 0.4461 1.1974 0.044 Uiso 1 1 calc R
C10 C 0.34935(16) 0.43689(6) 1.09677(9) 0.0354(3) Uani 1 1 d .
H10 H 0.2854 0.4665 1.1056 0.042 Uiso 1 1 calc R
C11 C 0.32416(14) 0.40681(6) 1.02864(8) 0.0300(3) Uani 1 1 d .
C12 C 0.64284(15) 0.30227(7) 1.06101(8) 0.0338(3) Uani 1 1 d .
H12 H 0.6005 0.2774 1.0161 0.041 Uiso 1 1 calc R
C13 C 0.68780(17) 0.25700(7) 1.12498(10) 0.0406(4) Uani 1 1 d .
H13A H 0.7281 0.2802 1.1702 0.061 Uiso 1 1 calc GR
H13B H 0.7554 0.2282 1.1141 0.061 Uiso 1 1 calc GR
H13C H 0.6088 0.2335 1.1319 0.061 Uiso 1 1 calc GR
C14 C 0.76636(18) 0.33601(9) 1.04584(12) 0.0522(5) Uani 1 1 d .
H14A H 0.7387 0.3593 0.9995 0.078 Uiso 1 1 calc GR
H14B H 0.8363 0.3055 1.0420 0.078 Uiso 1 1 calc GR
H14C H 0.8032 0.3649 1.0864 0.078 Uiso 1 1 calc GR
C15 C 0.19954(15) 0.42330(7) 0.96876(9) 0.0355(3) Uani 1 1 d .
H15 H 0.1990 0.3963 0.9250 0.043 Uiso 1 1 calc R
C16 C 0.20467(19) 0.49139(8) 0.94449(11) 0.0489(4) Uani 1 1 d .
H16A H 0.2006 0.5189 0.9858 0.073 Uiso 1 1 calc GR
H16B H 0.1270 0.4999 0.9028 0.073 Uiso 1 1 calc GR
H16C H 0.2896 0.4988 0.9294 0.073 Uiso 1 1 calc GR
C17 C 0.06838(17) 0.41080(8) 0.99327(11) 0.0452(4) Uani 1 1 d .
H17A H 0.0677 0.3676 1.0098 0.068 Uiso 1 1 calc GR
H17B H -0.0102 0.4180 0.9517 0.068 Uiso 1 1 calc GR
H17C H 0.0635 0.4388 1.0340 0.068 Uiso 1 1 calc GR
C18 C 0.35208(13) 0.14832(6) 0.85852(8) 0.0266(3) Uani 1 1 d .
C19 C 0.23484(14) 0.12184(7) 0.81309(8) 0.0311(3) Uani 1 1 d .
C20 C 0.23025(16) 0.05726(7) 0.80542(10) 0.0398(4) Uani 1 1 d .
H20 H 0.1517 0.0383 0.7751 0.048 Uiso 1 1 calc R
C21 C 0.33750(18) 0.02052(7) 0.84099(11) 0.0457(4) Uani 1 1 d .
H21 H 0.3335 -0.0233 0.8340 0.055 Uiso 1 1 calc R
C22 C 0.45096(17) 0.04731(7) 0.88687(11) 0.0431(4) Uani 1 1 d .
H22 H 0.5235 0.0215 0.9120 0.052 Uiso 1 1 calc R
C23 C 0.46093(15) 0.11145(6) 0.89693(9) 0.0332(3) Uani 1 1 d .
C24 C 0.11578(15) 0.16035(7) 0.77161(9) 0.0369(3) Uani 1 1 d .
H24 H 0.1367 0.2050 0.7846 0.044 Uiso 1 1 calc R
C25 C -0.01472(17) 0.14356(9) 0.79486(12) 0.0504(4) Uani 1 1 d .
H25A H -0.0399 0.1005 0.7807 0.076 Uiso 1 1 calc GR
H25B H -0.0883 0.1715 0.7703 0.076 Uiso 1 1 calc GR
H25C H 0.0004 0.1480 0.8485 0.076 Uiso 1 1 calc GR
C26 C 0.0962(2) 0.15358(11) 0.68794(11) 0.0625(5) Uani 1 1 d .
H26A H 0.1833 0.1606 0.6750 0.094 Uiso 1 1 calc GR
H26B H 0.0295 0.1842 0.6626 0.094 Uiso 1 1 calc GR
H26C H 0.0633 0.1116 0.6728 0.094 Uiso 1 1 calc GR
C27 C 0.58935(16) 0.13919(7) 0.94621(10) 0.0429(4) Uani 1 1 d .
H27 H 0.5658 0.1815 0.9615 0.052 Uiso 1 1 calc R
C28 C 0.70048(19) 0.14699(10) 0.90443(15) 0.0651(6) Uani 1 1 d .
H28A H 0.7828 0.1636 0.9379 0.098 Uiso 1 1 calc GR
H28B H 0.6693 0.1759 0.8632 0.098 Uiso 1 1 calc GR
H28C H 0.7208 0.1065 0.8854 0.098 Uiso 1 1 calc GR
C29 C 0.6432(2) 0.10121(9) 1.01633(12) 0.0618(6) Uani 1 1 d .
H29A H 0.6748 0.0606 1.0033 0.093 Uiso 1 1 calc GR
H29B H 0.5702 0.0952 1.0420 0.093 Uiso 1 1 calc GR
H29C H 0.7191 0.1234 1.0488 0.093 Uiso 1 1 calc GR
C30 C 0.31968(14) 0.20562(6) 1.03373(8) 0.0296(3) Uani 1 1 d .
H30A H 0.3991 0.1778 1.0378 0.036 Uiso 1 1 calc R
H30B H 0.3398 0.2344 1.0764 0.036 Uiso 1 1 calc R
C31 C 0.07233(15) 0.19775(7) 1.01561(9) 0.0351(3) Uani 1 1 d .
H31 H 0.0076 0.1856 1.0423 0.042 Uiso 1 1 calc R
C32 C 0.03115(15) 0.24086(7) 0.96343(9) 0.0344(3) Uani 1 1 d .
H32 H -0.0578 0.2570 0.9591 0.041 Uiso 1 1 calc R
C33 C 0.21118(16) 0.11594(6) 1.08123(8) 0.0333(3) Uani 1 1 d .
C34 C 0.32727(18) 0.10457(7) 1.13732(9) 0.0397(3) Uani 1 1 d .
H34 H 0.4024 0.1323 1.1442 0.048 Uiso 1 1 calc R
C35 C 0.3343(2) 0.05309(8) 1.18331(11) 0.0502(4) Uani 1 1 d .
H35 H 0.4138 0.0462 1.2215 0.060 Uiso 1 1 calc R
C36 C 0.2269(2) 0.01189(8) 1.17399(11) 0.0550(5) Uani 1 1 d .
H36 H 0.2315 -0.0228 1.2060 0.066 Uiso 1 1 calc R
C37 C 0.1132(2) 0.02168(8) 1.11781(11) 0.0537(5) Uani 1 1 d .
H37 H 0.0400 -0.0071 1.1104 0.064 Uiso 1 1 calc R
C38 C 0.1034(2) 0.07317(7) 1.07145(10) 0.0432(4) Uani 1 1 d .
H38 H 0.0237 0.0794 1.0331 0.052 Uiso 1 1 calc R
C39 C 0.02931(14) 0.29961(6) 0.85367(8) 0.0280(3) Uani 1 1 d .
C40 C -0.11195(15) 0.30849(8) 0.83679(9) 0.0382(3) Uani 1 1 d .
H40 H -0.1646 0.2894 0.8665 0.046 Uiso 1 1 calc R
C41 C -0.17562(16) 0.34484(9) 0.77707(10) 0.0470(4) Uani 1 1 d .
H41 H -0.2713 0.3508 0.7673 0.056 Uiso 1 1 calc R
C42 C -0.10395(18) 0.37262(8) 0.73142(10) 0.0445(4) Uani 1 1 d .
H42 H -0.1489 0.3978 0.6911 0.053 Uiso 1 1 calc R
C43 C 0.03468(16) 0.36278(7) 0.74599(9) 0.0372(3) Uani 1 1 d .
H43 H 0.0858 0.3806 0.7147 0.045 Uiso 1 1 calc R
C44 C 0.09980(14) 0.32717(6) 0.80575(8) 0.0310(3) Uani 1 1 d .
H44 H 0.1954 0.3212 0.8146 0.037 Uiso 1 1 calc R

loop_
_atom_site_aniso_label
_atom_site_aniso_U_11
_atom_site_aniso_U_22
_atom_site_aniso_U_33
_atom_site_aniso_U_23
_atom_site_aniso_U_13
_atom_site_aniso_U_12
Al1 0.0207(2) 0.02123(19) 0.0242(2) 0.00055(13) 0.00757(15) -0.00081(13)
N1 0.0229(5) 0.0218(5) 0.0276(6) -0.0010(4) 0.0083(4) -0.0009(4)
N2 0.0233(5) 0.0221(5) 0.0278(6) -0.0017(4) 0.0075(4) 0.0000(4)
N3 0.0320(6) 0.0292(6) 0.0317(6) 0.0047(5) 0.0102(5) -0.0037(5)
N4 0.0222(5) 0.0273(5) 0.0305(6) 0.0024(4) 0.0085(5) 0.0008(4)
C1 0.0421(8) 0.0293(7) 0.0393(8) 0.0010(6) 0.0166(7) -0.0079(6)
C2 0.0235(6) 0.0251(6) 0.0312(7) 0.0026(5) 0.0079(5) 0.0000(5)
C3 0.0307(7) 0.0298(6) 0.0299(7) 0.0033(5) 0.0144(6) -0.0020(5)
C4 0.0268(7) 0.0309(7) 0.0282(7) -0.0015(5) 0.0102(6) -0.0002(5)
C5 0.0629(11) 0.0432(9) 0.0420(9) -0.0100(7) 0.0312(8) -0.0093(8)
C6 0.0281(6) 0.0212(6) 0.0295(7) -0.0022(5) 0.0117(5) -0.0054(5)
C7 0.0297(7) 0.0250(6) 0.0322(7) -0.0013(5) 0.0109(6) -0.0045(5)
C8 0.0374(8) 0.0303(7) 0.0319(7) -0.0021(6) 0.0080(6) -0.0067(5)
C9 0.0482(9) 0.0288(7) 0.0354(8) -0.0082(6) 0.0159(7) -0.0079(6)
C10 0.0396(8) 0.0260(6) 0.0448(9) -0.0081(6) 0.0184(7) -0.0013(5)
C11 0.0315(7) 0.0234(6) 0.0378(8) -0.0026(5) 0.0134(6) -0.0029(5)
C12 0.0313(7) 0.0357(7) 0.0332(8) -0.0044(6) 0.0054(6) 0.0030(6)
C13 0.0378(8) 0.0373(8) 0.0453(9) 0.0026(7) 0.0070(7) 0.0047(6)
C14 0.0408(9) 0.0578(11) 0.0646(12) 0.0128(9) 0.0259(9) 0.0102(8)
C15 0.0341(8) 0.0293(7) 0.0440(8) -0.0056(6) 0.0111(7) 0.0060(6)
C16 0.0500(10) 0.0363(8) 0.0601(11) 0.0050(8) 0.0130(9) 0.0113(7)
C17 0.0338(8) 0.0436(9) 0.0593(11) -0.0092(8) 0.0130(8) 0.0041(6)
C18 0.0275(7) 0.0231(6) 0.0311(7) -0.0034(5) 0.0105(5) -0.0010(5)
C19 0.0299(7) 0.0305(7) 0.0332(7) -0.0039(5) 0.0080(6) -0.0025(5)
C20 0.0355(8) 0.0321(7) 0.0491(9) -0.0091(6) 0.0048(7) -0.0073(6)
C21 0.0454(9) 0.0241(7) 0.0642(11) -0.0067(7) 0.0065(8) -0.0035(6)
C22 0.0370(8) 0.0268(7) 0.0612(11) -0.0037(7) 0.0030(8) 0.0040(6)
C23 0.0289(7) 0.0265(7) 0.0426(8) -0.0049(6) 0.0059(6) 0.0008(5)
C24 0.0330(8) 0.0357(7) 0.0369(8) -0.0048(6) -0.0017(6) -0.0009(6)
C25 0.0300(8) 0.0473(9) 0.0697(12) -0.0086(8) 0.0037(8) -0.0027(7)
C26 0.0691(13) 0.0698(13) 0.0392(10) -0.0030(9) -0.0054(9) 0.0059(10)
C27 0.0320(8) 0.0285(7) 0.0611(11) -0.0102(7) -0.0031(7) 0.0051(6)
C28 0.0331(9) 0.0590(12) 0.1004(18) -0.0107(11) 0.0109(10) -0.0108(8)
C29 0.0545(11) 0.0468(10) 0.0674(13) -0.0036(9) -0.0178(10) 0.0109(8)
C30 0.0281(7) 0.0320(7) 0.0286(7) 0.0044(5) 0.0067(5) -0.0029(5)
C31 0.0311(7) 0.0399(8) 0.0391(8) 0.0047(6) 0.0177(6) -0.0044(6)
C32 0.0251(7) 0.0399(7) 0.0415(8) 0.0051(6) 0.0147(6) 0.0014(5)
C33 0.0466(9) 0.0269(6) 0.0306(7) -0.0012(5) 0.0176(6) -0.0020(6)
C34 0.0480(9) 0.0351(7) 0.0385(8) 0.0068(6) 0.0151(7) 0.0032(6)
C35 0.0676(12) 0.0406(9) 0.0468(10) 0.0124(7) 0.0226(9) 0.0129(8)
C36 0.0909(15) 0.0283(8) 0.0552(11) 0.0101(7) 0.0363(11) 0.0064(8)
C37 0.0841(14) 0.0295(8) 0.0569(11) -0.0041(7) 0.0356(11) -0.0158(8)
C38 0.0594(11) 0.0344(8) 0.0395(9) -0.0036(6) 0.0191(8) -0.0131(7)
C39 0.0254(7) 0.0251(6) 0.0328(7) -0.0019(5) 0.0055(5) 0.0012(5)
C40 0.0262(7) 0.0454(8) 0.0437(9) 0.0015(7) 0.0098(6) 0.0015(6)
C41 0.0269(8) 0.0589(10) 0.0508(10) 0.0026(8) 0.0010(7) 0.0112(7)
C42 0.0424(9) 0.0443(9) 0.0410(9) 0.0077(7) -0.0013(7) 0.0109(7)
C43 0.0410(8) 0.0342(7) 0.0355(8) 0.0058(6) 0.0077(7) 0.0021(6)
C44 0.0266(7) 0.0314(7) 0.0344(7) 0.0028(6) 0.0063(6) 0.0021(5)

loop_
_atom_type_symbol
_atom_type_description
_atom_type_scat_dispersion_real
_atom_type_scat_dispersion_imag
_atom_type_scat_source
C C 0.0181 0.0091 'International Tables Vol C Tables 4.2.6.8 and 6.1.1.4'
H H 0.0000 0.0000 'International Tables Vol C Tables 4.2.6.8 and 6.1.1.4'
Al Al 0.2130 0.2455 'International Tables Vol C Tables 4.2.6.8 and 6.1.1.4'
N N 0.0311 0.0180 'International Tables Vol C Tables 4.2.6.8 and 6.1.1.4'

loop_
_geom_angle_atom_site_label_1
_geom_angle_atom_site_label_2
_geom_angle_atom_site_label_3
_geom_angle
N1 Al1 C30 113.95(6)
N2 Al1 N1 96.35(5)
N2 Al1 C30 113.83(6)
N4 Al1 N1 115.39(5)
N4 Al1 N2 114.02(5)
N4 Al1 C30 103.79(6)
C2 N1 Al1 122.69(9)
C2 N1 C6 119.21(10)
C6 N1 Al1 118.08(8)
C4 N2 Al1 122.20(9)
C4 N2 C18 118.83(11)
C18 N2 Al1 118.94(8)
C31 N3 C30 117.51(11)
C31 N3 C33 117.90(12)
C33 N3 C30 120.14(12)
C32 N4 Al1 115.29(9)
C39 N4 Al1 126.91(9)
C39 N4 C32 117.57(11)
H1A C1 H1B 109.5
H1A C1 H1C 109.5
H1B C1 H1C 109.5
C2 C1 H1A 109.5
C2 C1 H1B 109.5
C2 C1 H1C 109.5
N1 C2 C1 120.42(12)
N1 C2 C3 122.56(12)
C3 C2 C1 117.00(12)
C2 C3 H3 116.1
C2 C3 C4 127.74(12)
C4 C3 H3 116.1
N2 C4 C3 122.87(12)
N2 C4 C5 120.63(12)
C3 C4 C5 116.50(13)
C4 C5 H5A 109.5
C4 C5 H5B 109.5
C4 C5 H5C 109.5
H5A C5 H5B 109.5
H5A C5 H5C 109.5
H5B C5 H5C 109.5
C7 C6 N1 118.18(11)
C7 C6 C11 121.71(13)
C11 C6 N1 120.09(12)
C6 C7 C12 121.86(12)
C8 C7 C6 118.14(13)
C8 C7 C12 119.96(13)
C7 C8 H8 119.5
C9 C8 C7 121.09(15)
C9 C8 H8 119.5
C8 C9 H9 120.1
C10 C9 C8 119.76(14)
C10 C9 H9 120.1
C9 C10 H10 119.1
C9 C10 C11 121.72(13)
C11 C10 H10 119.1
C6 C11 C15 122.29(13)
C10 C11 C6 117.55(14)
C10 C11 C15 120.14(13)
C7 C12 H12 107.6
C7 C12 C14 110.40(13)
C13 C12 C7 113.17(13)
C13 C12 H12 107.6
C13 C12 C14 110.18(14)
C14 C12 H12 107.6
C12 C13 H13A 109.5
C12 C13 H13B 109.5
C12 C13 H13C 109.5
H13A C13 H13B 109.5
H13A C13 H13C 109.5
H13B C13 H13C 109.5
C12 C14 H14A 109.5
C12 C14 H14B 109.5
C12 C14 H14C 109.5
H14A C14 H14B 109.5
H14A C14 H14C 109.5
H14B C14 H14C 109.5
C11 C15 H15 107.9
C11 C15 C16 111.08(13)
C11 C15 C17 111.57(14)
C16 C15 H15 107.9
C17 C15 H15 107.9
C17 C15 C16 110.42(13)
C15 C16 H16A 109.5
C15 C16 H16B 109.5
C15 C16 H16C 109.5
H16A C16 H16B 109.5
H16A C16 H16C 109.5
H16B C16 H16C 109.5
C15 C17 H17A 109.5
C15 C17 H17B 109.5
C15 C17 H17C 109.5
H17A C17 H17B 109.5
H17A C17 H17C 109.5
H17B C17 H17C 109.5
C19 C18 N2 120.18(12)
C19 C18 C23 121.63(12)
C23 C18 N2 118.18(12)
C18 C19 C24 122.74(13)
C20 C19 C18 117.93(14)
C20 C19 C24 119.31(13)
C19 C20 H20 119.4
C21 C20 C19 121.23(14)
C21 C20 H20 119.4
C20 C21 H21 120.0
C20 C21 C22 120.04(14)
C22 C21 H21 120.0
C21 C22 H22 119.4
C21 C22 C23 121.25(15)
C23 C22 H22 119.4
C18 C23 C27 122.52(12)
C22 C23 C18 117.87(14)
C22 C23 C27 119.57(13)
C19 C24 H24 107.8
C19 C24 C25 111.19(14)
C19 C24 C26 111.16(14)
C25 C24 H24 107.8
C25 C24 C26 110.97(15)
C26 C24 H24 107.8
C24 C25 H25A 109.5
C24 C25 H25B 109.5
C24 C25 H25C 109.5
H25A C25 H25B 109.5
H25A C25 H25C 109.5
H25B C25 H25C 109.5
C24 C26 H26A 109.5
C24 C26 H26B 109.5
C24 C26 H26C 109.5
H26A C26 H26B 109.5
H26A C26 H26C 109.5
H26B C26 H26C 109.5
C23 C27 H27 107.6
C23 C27 C28 111.23(15)
C23 C27 C29 112.62(15)
C28 C27 H27 107.6
C28 C27 C29 110.00(16)
C29 C27 H27 107.6
C27 C28 H28A 109.5
C27 C28 H28B 109.5
C27 C28 H28C 109.5
H28A C28 H28B 109.5
H28A C28 H28C 109.5
H28B C28 H28C 109.5
C27 C29 H29A 109.5
C27 C29 H29B 109.5
C27 C29 H29C 109.5
H29A C29 H29B 109.5
H29A C29 H29C 109.5
H29B C29 H29C 109.5
Al1 C30 H30A 109.5
Al1 C30 H30B 109.5
N3 C30 Al1 110.90(9)
N3 C30 H30A 109.5
N3 C30 H30B 109.5
H30A C30 H30B 108.0
N3 C31 H31 116.1
C32 C31 N3 127.88(13)
C32 C31 H31 116.1
N4 C32 H32 116.0
C31 C32 N4 127.99(13)
C31 C32 H32 116.0
N3 C33 C38 119.76(15)
C34 C33 N3 122.17(14)
C34 C33 C38 118.07(14)
C33 C34 H34 119.6
C35 C34 C33 120.72(17)
C35 C34 H34 119.6
C34 C35 H35 119.6
C36 C35 C34 120.74(19)
C36 C35 H35 119.6
C35 C36 H36 120.4
C37 C36 C35 119.15(16)
C37 C36 H36 120.4
C36 C37 H37 119.4
C36 C37 C38 121.13(17)
C38 C37 H37 119.4
C33 C38 H38 119.9
C37 C38 C33 120.16(18)
C37 C38 H38 119.9
C40 C39 N4 124.68(13)
C40 C39 C44 116.57(13)
C44 C39 N4 118.74(12)
C39 C40 H40 119.7
C41 C40 C39 120.61(15)
C41 C40 H40 119.7
C40 C41 H41 119.1
C42 C41 C40 121.89(15)
C42 C41 H41 119.1
C41 C42 H42 120.9
C43 C42 C41 118.19(15)
C43 C42 H42 120.9
C42 C43 H43 119.7
C42 C43 C44 120.59(15)
C44 C43 H43 119.7
C39 C44 H44 118.9
C43 C44 C39 122.11(14)
C43 C44 H44 118.9

loop_
_geom_bond_atom_site_label_1
_geom_bond_atom_site_label_2
_geom_bond_distance
Al1 N1 1.8970(11)
Al1 N2 1.8954(11)
Al1 N4 1.8561(12)
Al1 C30 1.9697(14)
N1 C2 1.3370(17)
N1 C6 1.4522(17)
N2 C4 1.3369(18)
N2 C18 1.4550(16)
N3 C30 1.4680(17)
N3 C31 1.3968(19)
N3 C33 1.3994(18)
N4 C32 1.4044(18)
N4 C39 1.4045(18)
C1 H1A 0.9800
C1 H1B 0.9800
C1 H1C 0.9800
C1 C2 1.5067(18)
C2 C3 1.3921(19)
C3 H3 0.9500
C3 C4 1.4026(19)
C4 C5 1.503(2)
C5 H5A 0.9800
C5 H5B 0.9800
C5 H5C 0.9800
C6 C7 1.402(2)
C6 C11 1.4077(19)
C7 C8 1.391(2)
C7 C12 1.5227(19)
C8 H8 0.9500
C8 C9 1.388(2)
C9 H9 0.9500
C9 C10 1.376(2)
C10 H10 0.9500
C10 C11 1.394(2)
C11 C15 1.512(2)
C12 H12 1.0000
C12 C13 1.522(2)
C12 C14 1.529(2)
C13 H13A 0.9800
C13 H13B 0.9800
C13 H13C 0.9800
C14 H14A 0.9800
C14 H14B 0.9800
C14 H14C 0.9800
C15 H15 1.0000
C15 C16 1.537(2)
C15 C17 1.528(2)
C16 H16A 0.9800
C16 H16B 0.9800
C16 H16C 0.9800
C17 H17A 0.9800
C17 H17B 0.9800
C17 H17C 0.9800
C18 C19 1.4021(19)
C18 C23 1.405(2)
C19 C20 1.395(2)
C19 C24 1.512(2)
C20 H20 0.9500
C20 C21 1.377(2)
C21 H21 0.9500
C21 C22 1.382(2)
C22 H22 0.9500
C22 C23 1.392(2)
C23 C27 1.521(2)
C24 H24 1.0000
C24 C25 1.529(2)
C24 C26 1.532(2)
C25 H25A 0.9800
C25 H25B 0.9800
C25 H25C 0.9800
C26 H26A 0.9800
C26 H26B 0.9800
C26 H26C 0.9800
C27 H27 1.0000
C27 C28 1.524(3)
C27 C29 1.527(3)
C28 H28A 0.9800
C28 H28B 0.9800
C28 H28C 0.9800
C29 H29A 0.9800
C29 H29B 0.9800
C29 H29C 0.9800
C30 H30A 0.9900
C30 H30B 0.9900
C31 H31 0.9500
C31 C32 1.336(2)
C32 H32 0.9500
C33 C34 1.394(2)
C33 C38 1.404(2)
C34 H34 0.9500
C34 C35 1.392(2)
C35 H35 0.9500
C35 C36 1.380(3)
C36 H36 0.9500
C36 C37 1.373(3)
C37 H37 0.9500
C37 C38 1.394(2)
C38 H38 0.9500
C39 C40 1.401(2)
C39 C44 1.402(2)
C40 H40 0.9500
C40 C41 1.386(2)
C41 H41 0.9500
C41 C42 1.380(3)
C42 H42 0.9500
C42 C43 1.379(2)
C43 H43 0.9500
C43 C44 1.382(2)
C44 H44 0.9500

loop_
_geom_torsion_atom_site_label_1
_geom_torsion_atom_site_label_2
_geom_torsion_atom_site_label_3
_geom_torsion_atom_site_label_4
_geom_torsion
Al1 N1 C2 C1 167.72(10)
Al1 N1 C2 C3 -10.97(18)
Al1 N1 C6 C7 92.10(12)
Al1 N1 C6 C11 -86.33(13)
Al1 N2 C4 C3 12.05(19)
Al1 N2 C4 C5 -167.02(12)
Al1 N2 C18 C19 86.39(14)
Al1 N2 C18 C23 -92.88(13)
Al1 N4 C32 C31 -19.0(2)
Al1 N4 C39 C40 -177.88(11)
Al1 N4 C39 C44 2.53(18)
N1 Al1 N2 C4 -23.10(12)
N1 Al1 N2 C18 158.63(10)
N1 Al1 N4 C32 -123.20(10)
N1 Al1 N4 C39 51.11(12)
N1 C2 C3 C4 -8.5(2)
N1 C6 C7 C8 -178.66(11)
N1 C6 C7 C12 3.49(18)
N1 C6 C11 C10 177.31(11)
N1 C6 C11 C15 -3.93(19)
N2 Al1 N1 C2 22.69(11)
N2 Al1 N1 C6 -155.94(9)
N2 Al1 N4 C32 126.58(10)
N2 Al1 N4 C39 -59.11(12)
N2 C18 C19 C20 179.18(13)
N2 C18 C19 C24 0.3(2)
N2 C18 C23 C22 -178.85(14)
N2 C18 C23 C27 -1.0(2)
N3 C31 C32 N4 2.8(3)
N3 C33 C34 C35 177.78(15)
N3 C33 C38 C37 -178.33(15)
N4 Al1 N1 C2 -97.72(11)
N4 Al1 N1 C6 83.65(10)
N4 Al1 N2 C4 98.36(11)
N4 Al1 N2 C18 -79.90(10)
N4 C39 C40 C41 178.03(15)
N4 C39 C44 C43 -178.61(13)
C1 C2 C3 C4 172.74(14)
C2 N1 C6 C7 -86.58(15)
C2 N1 C6 C11 94.99(15)
C2 C3 C4 N2 7.9(2)
C2 C3 C4 C5 -172.97(15)
C4 N2 C18 C19 -91.93(16)
C4 N2 C18 C23 88.80(16)
C6 N1 C2 C1 -13.66(19)
C6 N1 C2 C3 167.64(12)
C6 C7 C8 C9 1.4(2)
C6 C7 C12 C13 -133.54(14)
C6 C7 C12 C14 102.43(16)
C6 C11 C15 C16 -115.68(15)
C6 C11 C15 C17 120.65(14)
C7 C6 C11 C10 -1.07(19)
C7 C6 C11 C15 177.69(12)
C7 C8 C9 C10 -1.1(2)
C8 C7 C12 C13 48.64(18)
C8 C7 C12 C14 -75.39(18)
C8 C9 C10 C11 -0.3(2)
C9 C10 C11 C6 1.4(2)
C9 C10 C11 C15 -177.44(14)
C10 C11 C15 C16 63.06(18)
C10 C11 C15 C17 -60.62(18)
C11 C6 C7 C8 -0.25(19)
C11 C6 C7 C12 -178.11(12)
C12 C7 C8 C9 179.25(13)
C18 N2 C4 C3 -169.68(13)
C18 N2 C4 C5 11.2(2)
C18 C19 C20 C21 -0.3(2)
C18 C19 C24 C25 -119.97(16)
C18 C19 C24 C26 115.86(17)
C18 C23 C27 C28 -94.87(18)
C18 C23 C27 C29 141.11(16)
C19 C18 C23 C22 1.9(2)
C19 C18 C23 C27 179.69(14)
C19 C20 C21 C22 1.8(3)
C20 C19 C24 C25 61.13(19)
C20 C19 C24 C26 -63.0(2)
C20 C21 C22 C23 -1.4(3)
C21 C22 C23 C18 -0.4(3)
C21 C22 C23 C27 -178.25(17)
C22 C23 C27 C28 82.9(2)
C22 C23 C27 C29 -41.1(2)
C23 C18 C19 C20 -1.6(2)
C23 C18 C19 C24 179.51(14)
C24 C19 C20 C21 178.68(16)
C30 Al1 N1 C2 142.32(10)
C30 Al1 N1 C6 -36.31(11)
C30 Al1 N2 C4 -142.82(11)
C30 Al1 N2 C18 38.92(11)
C30 Al1 N4 C32 2.19(11)
C30 Al1 N4 C39 176.50(11)
C30 N3 C31 C32 36.3(2)
C30 N3 C33 C34 14.4(2)
C30 N3 C33 C38 -166.27(13)
C31 N3 C30 Al1 -46.38(15)
C31 N3 C33 C34 -141.37(15)
C31 N3 C33 C38 38.0(2)
C32 N4 C39 C40 -3.7(2)
C32 N4 C39 C44 176.72(13)
C33 N3 C30 Al1 157.79(10)
C33 N3 C31 C32 -167.34(16)
C33 C34 C35 C36 0.6(3)
C34 C33 C38 C37 1.1(2)
C34 C35 C36 C37 1.0(3)
C35 C36 C37 C38 -1.6(3)
C36 C37 C38 C33 0.5(3)
C38 C33 C34 C35 -1.6(2)
C39 N4 C32 C31 166.10(15)
C39 C40 C41 C42 1.2(3)
C40 C39 C44 C43 1.8(2)
C40 C41 C42 C43 0.8(3)
C41 C42 C43 C44 -1.4(3)
C42 C43 C44 C39 0.1(2)
C44 C39 C40 C41 -2.4(2)
